data_2233153
loop_
_publ_author_name
'Kapoor, Sanjay'
'Kour, Ramandeep'
'Sachar, Renu'
'Kant, Rajni'
'Gupta, Vivek K.'
'Kapoor, Kamini'

_publ_section_title
;
 Bis(<i>O</i>-ethyl
 dithiocarbonato-\k^2^<i>S</i>,<i>S</i>')bis(pyridine-3-carbonitrile-\k<i>N</i>^1^)nickel(II)
;
_journal_coeditor_code GK2438
_journal_issue 1
_journal_name_full 'Acta Crystallographica Section E'
_journal_page_first m58
_journal_paper_doi 10.1107/S1600536811053475
_journal_volume 68
_journal_year 2012
_chemical_formula_iupac '[Ni (C3 H5 O S2)2 (C6 H4 N2)2]'
_chemical_formula_moiety 'C18 H18 N4 Ni O2 S4'
_chemical_formula_sum 'C18 H18 N4 Ni O2 S4'
_chemical_formula_weight 509.31
_chemical_name_systematic
;
Bis(<i>O</i>-ethyl
dithiocarbonato-\k^2^<i>S</i>,<i>S</i>')bis(pyridine-3-carbonitrile-
\k<i>N</i>^1^)nickel(II)
;
_space_group_IT_number 14
_symmetry_cell_setting monoclinic
_symmetry_space_group_name_Hall '-P 2ybc'
_symmetry_space_group_name_H-M 'P 1 21/c 1'
_atom_sites_solution_hydrogens geom
_atom_sites_solution_primary direct
_atom_sites_solution_secondary difmap
_audit_creation_method SHELXL-97
_cell_angle_alpha 90.00
_cell_angle_beta 95.916(2)
_cell_angle_gamma 90.00
_cell_formula_units_Z 2
_cell_length_a 6.7302(2)
_cell_length_b 18.8959(5)
_cell_length_c 8.7242(2)
_cell_measurement_reflns_used 10361
_cell_measurement_temperature 293(2)
_cell_measurement_theta_max 29.03
_cell_measurement_theta_min 3.64
_cell_volume 1103.58(5)
_computing_cell_refinement 'CrysAlis PRO (Oxford Diffraction, 2007)'
_computing_data_collection 'CrysAlis PRO (Oxford Diffraction, 2007)'
_computing_data_reduction 'CrysAlis PRO (Oxford Diffraction, 2007)'
_computing_molecular_graphics 'ORTEP-3 (Farrugia, 1997)'
_computing_publication_material 'PLATON (Spek, 2009) and PARST (Nardelli, 1995)'
_computing_structure_refinement 'SHELXL97 (Sheldrick, 2008)'
_computing_structure_solution 'SHELXS97 (Sheldrick, 2008)'
_diffrn_ambient_temperature 293(2)
_diffrn_detector_area_resol_mean 16.1049
_diffrn_measured_fraction_theta_full 0.997
_diffrn_measured_fraction_theta_max 0.997
_diffrn_measurement_device_type 'Oxford Diffraction Xcalibur Sapphire3'
_diffrn_measurement_method '\w scans'
_diffrn_radiation_monochromator graphite
_diffrn_radiation_source 'fine-focus sealed tube'
_diffrn_radiation_type MoK\a
_diffrn_radiation_wavelength 0.71073
_diffrn_reflns_av_R_equivalents 0.0357
_diffrn_reflns_av_sigmaI/netI 0.0173
_diffrn_reflns_limit_h_max 8
_diffrn_reflns_limit_h_min -8
_diffrn_reflns_limit_k_max 22
_diffrn_reflns_limit_k_min -22
_diffrn_reflns_limit_l_max 10
_diffrn_reflns_limit_l_min -10
_diffrn_reflns_number 18847
_diffrn_reflns_theta_full 24.98
_diffrn_reflns_theta_max 24.98
_diffrn_reflns_theta_min 3.73
_diffrn_standards_decay_% 0
_diffrn_standards_interval_count 0
_diffrn_standards_interval_time 0
_diffrn_standards_number 0
_exptl_absorpt_coefficient_mu 1.279
_exptl_absorpt_correction_T_max 1.000
_exptl_absorpt_correction_T_min 0.728
_exptl_absorpt_correction_type multi-scan
_exptl_absorpt_process_details '(CrysAlis PRO; Oxford Diffraction, 2007)'
_exptl_crystal_colour green
_exptl_crystal_density_diffrn 1.533
_exptl_crystal_density_method 'not measured'
_exptl_crystal_description 'hexagonal plate'
_exptl_crystal_F_000 524
_exptl_crystal_size_max 0.3
_exptl_crystal_size_mid 0.3
_exptl_crystal_size_min 0.1
_refine_diff_density_max 0.229
_refine_diff_density_min -0.222
_refine_ls_extinction_method none
_refine_ls_goodness_of_fit_ref 1.073
_refine_ls_hydrogen_treatment constr
_refine_ls_matrix_type full
_refine_ls_number_parameters 134
_refine_ls_number_reflns 1930
_refine_ls_number_restraints 0
_refine_ls_restrained_S_all 1.073
_refine_ls_R_factor_all 0.0305
_refine_ls_R_factor_gt 0.0253
_refine_ls_shift/su_max 0.001
_refine_ls_shift/su_mean 0.000
_refine_ls_structure_factor_coef Fsqd
_refine_ls_weighting_details 'calc w=1/[\s^2^(Fo^2^)+(0.0208P)^2^+0.7659P] where P=(Fo^2^+2Fc^2^)/3'
_refine_ls_weighting_scheme calc
_refine_ls_wR_factor_gt 0.0569
_refine_ls_wR_factor_ref 0.0604
_reflns_number_gt 1723
_reflns_number_total 1930
_reflns_threshold_expression I>2sigma(I)
_cod_data_source_file gk2438.cif
_cod_data_source_block I
_cod_original_sg_symbol_H-M 'P 21/c'
_cod_database_code 2233153
_cod_database_fobs_code 2233153

loop_
_symmetry_equiv_pos_as_xyz
'x, y, z'
'-x, y+1/2, -z+1/2'
'-x, -y, -z'
'x, -y-1/2, z-1/2'

loop_
_atom_site_type_symbol
_atom_site_label
_atom_site_fract_x
_atom_site_fract_y
_atom_site_fract_z
_atom_site_U_iso_or_equiv
_atom_site_adp_type
_atom_site_calc_flag
_atom_site_refinement_flags
_atom_site_occupancy
_atom_site_symmetry_multiplicity
Ni Ni1 0.0000 0.5000 0.5000 0.02943(12) Uani d S 1 2
S S1 0.33453(8) 0.46692(3) 0.60894(6) 0.03356(14) Uani d . 1 1
S S2 0.03241(8) 0.54100(3) 0.23794(7) 0.03737(15) Uani d . 1 1
O O1 0.3099(2) 0.42097(8) 0.89474(17) 0.0404(4) Uani d . 1 1
N N1 0.0499(3) 0.60555(9) 0.5796(2) 0.0340(4) Uani d . 1 1
N N2 -0.3300(4) 0.76898(12) 0.8455(3) 0.0691(7) Uani d . 1 1
C C2 -0.0808(3) 0.63914(11) 0.6579(3) 0.0368(5) Uani d . 1 1
H H2 -0.1910 0.6143 0.6856 0.044 Uiso calc R 1 1
C C3 -0.0591(3) 0.71000(12) 0.6999(3) 0.0401(5) Uani d . 1 1
C C4 0.1050(4) 0.74716(13) 0.6592(3) 0.0484(6) Uani d . 1 1
H H4 0.1222 0.7947 0.6846 0.058 Uiso calc R 1 1
C C5 0.2413(4) 0.71212(13) 0.5805(3) 0.0469(6) Uani d . 1 1
H H5 0.3542 0.7354 0.5532 0.056 Uiso calc R 1 1
C C6 0.2086(3) 0.64182(12) 0.5425(3) 0.0383(5) Uani d . 1 1
H H6 0.3014 0.6186 0.4885 0.046 Uiso calc R 1 1
C C7 -0.2097(4) 0.74323(13) 0.7818(3) 0.0497(6) Uani d . 1 1
C C8 0.2162(3) 0.44638(11) 0.7649(2) 0.0319(5) Uani d . 1 1
C C9 0.5252(3) 0.41173(13) 0.9032(3) 0.0446(6) Uani d . 1 1
H H9A 0.5889 0.4561 0.8807 0.054 Uiso calc R 1 1
H H9B 0.5583 0.3767 0.8285 0.054 Uiso calc R 1 1
C C10 0.5962(4) 0.38776(14) 1.0625(3) 0.0520(6) Uani d . 1 1
H H10A 0.5554 0.4213 1.1357 0.078 Uiso calc R 1 1
H H10B 0.7392 0.3842 1.0732 0.078 Uiso calc R 1 1
H H10C 0.5395 0.3423 1.0810 0.078 Uiso calc R 1 1

loop_
_atom_site_aniso_label
_atom_site_aniso_U_11
_atom_site_aniso_U_22
_atom_site_aniso_U_33
_atom_site_aniso_U_12
_atom_site_aniso_U_13
_atom_site_aniso_U_23
Ni1 0.0264(2) 0.0265(2) 0.0358(2) 0.00092(15) 0.00515(15) 0.00119(16)
S1 0.0274(3) 0.0369(3) 0.0373(3) 0.0017(2) 0.0078(2) 0.0051(2)
S2 0.0275(3) 0.0441(3) 0.0418(3) 0.0007(2) 0.0097(2) 0.0045(2)
O1 0.0312(8) 0.0509(10) 0.0392(9) 0.0036(7) 0.0040(7) 0.0093(7)
N1 0.0334(10) 0.0296(9) 0.0387(10) 0.0001(8) 0.0028(8) 0.0021(8)
N2 0.0700(17) 0.0489(14) 0.0917(19) 0.0032(12) 0.0249(14) -0.0198(13)
C2 0.0360(12) 0.0332(12) 0.0412(13) -0.0003(9) 0.0035(10) -0.0004(10)
C3 0.0443(13) 0.0338(12) 0.0412(13) 0.0033(10) 0.0001(10) -0.0040(10)
C4 0.0590(16) 0.0314(12) 0.0535(15) -0.0084(11) -0.0004(12) -0.0019(11)
C5 0.0466(14) 0.0411(13) 0.0531(15) -0.0124(11) 0.0061(11) 0.0036(12)
C6 0.0351(12) 0.0371(12) 0.0424(13) -0.0012(9) 0.0033(10) 0.0038(10)
C7 0.0561(16) 0.0361(13) 0.0565(16) -0.0024(12) 0.0042(13) -0.0096(12)
C8 0.0306(11) 0.0294(11) 0.0357(11) -0.0003(9) 0.0028(9) 0.0021(9)
C9 0.0341(12) 0.0503(14) 0.0488(14) 0.0072(10) 0.0013(10) 0.0061(11)
C10 0.0525(15) 0.0469(15) 0.0536(15) 0.0075(12) -0.0082(12) 0.0037(12)

loop_
_atom_type_symbol
_atom_type_description
_atom_type_scat_dispersion_real
_atom_type_scat_dispersion_imag
_atom_type_scat_source
C C 0.0033 0.0016 'International Tables Vol C Tables 4.2.6.8 and 6.1.1.4'
H H 0.0000 0.0000 'International Tables Vol C Tables 4.2.6.8 and 6.1.1.4'
N N 0.0061 0.0033 'International Tables Vol C Tables 4.2.6.8 and 6.1.1.4'
O O 0.0106 0.0060 'International Tables Vol C Tables 4.2.6.8 and 6.1.1.4'
S S 0.1246 0.1234 'International Tables Vol C Tables 4.2.6.8 and 6.1.1.4'
Ni Ni 0.3393 1.1124 'International Tables Vol C Tables 4.2.6.8 and 6.1.1.4'

loop_
_geom_angle_atom_site_label_1
_geom_angle_atom_site_label_2
_geom_angle_atom_site_label_3
_geom_angle_site_symmetry_1
_geom_angle_site_symmetry_3
_geom_angle
N1 Ni1 N1 3_566 . 180.00(3)
N1 Ni1 S1 3_566 . 89.73(5)
N1 Ni1 S1 . . 90.27(5)
N1 Ni1 S1 3_566 3_566 90.27(5)
N1 Ni1 S1 . 3_566 89.73(5)
S1 Ni1 S1 . 3_566 180.0
N1 Ni1 S2 3_566 3_566 88.96(5)
N1 Ni1 S2 . 3_566 91.04(5)
S1 Ni1 S2 . 3_566 73.831(18)
S1 Ni1 S2 3_566 3_566 106.169(18)
N1 Ni1 S2 3_566 . 91.04(5)
N1 Ni1 S2 . . 88.96(5)
S1 Ni1 S2 . . 106.169(18)
S1 Ni1 S2 3_566 . 73.831(18)
S2 Ni1 S2 3_566 . 180.0
C8 S1 Ni1 . . 83.10(7)
C8 S2 Ni1 3_566 . 82.80(7)
C8 O1 C9 . . 118.02(17)
C2 N1 C6 . . 117.86(19)
C2 N1 Ni1 . . 121.65(14)
C6 N1 Ni1 . . 120.33(15)
N1 C2 C3 . . 122.5(2)
N1 C2 H2 . . 118.7
C3 C2 H2 . . 118.7
C4 C3 C2 . . 119.0(2)
C4 C3 C7 . . 121.7(2)
C2 C3 C7 . . 119.3(2)
C5 C4 C3 . . 118.4(2)
C5 C4 H4 . . 120.8
C3 C4 H4 . . 120.8
C4 C5 C6 . . 119.1(2)
C4 C5 H5 . . 120.5
C6 C5 H5 . . 120.5
N1 C6 C5 . . 123.1(2)
N1 C6 H6 . . 118.4
C5 C6 H6 . . 118.4
N2 C7 C3 . . 179.3(3)
O1 C8 S2 . 3_566 116.53(15)
O1 C8 S1 . . 123.21(15)
S2 C8 S1 3_566 . 120.26(12)
O1 C9 C10 . . 107.76(19)
O1 C9 H9A . . 110.2
C10 C9 H9A . . 110.2
O1 C9 H9B . . 110.2
C10 C9 H9B . . 110.2
H9A C9 H9B . . 108.5
C9 C10 H10A . . 109.5
C9 C10 H10B . . 109.5
H10A C10 H10B . . 109.5
C9 C10 H10C . . 109.5
H10A C10 H10C . . 109.5
H10B C10 H10C . . 109.5

loop_
_geom_bond_atom_site_label_1
_geom_bond_atom_site_label_2
_geom_bond_site_symmetry_2
_geom_bond_distance
_geom_bond_publ_flag
Ni1 N1 . 2.1273(17) y
Ni1 S1 . 2.4335(5) y
Ni1 S2 . 2.4450(6) y
S1 C8 . 1.691(2) ?
S2 C8 3_566 1.688(2) ?
O1 C8 . 1.328(2) ?
O1 C9 . 1.454(3) ?
N1 C2 . 1.329(3) ?
N1 C6 . 1.336(3) ?
N2 C7 . 1.138(3) ?
C2 C3 . 1.392(3) ?
C2 H2 . 0.9300 ?
C3 C4 . 1.385(3) ?
C3 C7 . 1.442(3) ?
C4 C5 . 1.372(3) ?
C4 H4 . 0.9300 ?
C5 C6 . 1.381(3) ?
C5 H5 . 0.9300 ?
C6 H6 . 0.9300 ?
C9 C10 . 1.493(3) ?
C9 H9A . 0.9700 ?
C9 H9B . 0.9700 ?
C10 H10A . 0.9600 ?
C10 H10B . 0.9600 ?
C10 H10C . 0.9600 ?

loop_
_geom_hbond_atom_site_label_D
_geom_hbond_atom_site_label_H
_geom_hbond_atom_site_label_A
_geom_hbond_site_symmetry_A
_geom_hbond_distance_DH
_geom_hbond_distance_HA
_geom_hbond_distance_DA
_geom_hbond_angle_DHA
_geom_hbond_publ_flag
C9 H9A S2 3_666 0.97 2.85 3.455(2) 121 yes
C10 H10C N2 3_567 0.96 2.65 3.595(4) 169 yes

loop_
_geom_torsion_atom_site_label_1
_geom_torsion_atom_site_label_2
_geom_torsion_atom_site_label_3
_geom_torsion_atom_site_label_4
_geom_torsion_site_symmetry_1
_geom_torsion_site_symmetry_4
_geom_torsion
N1 Ni1 S1 C8 3_566 . -88.58(9)
N1 Ni1 S1 C8 . . 91.42(9)
S2 Ni1 S1 C8 3_566 . 0.42(7)
S2 Ni1 S1 C8 . . -179.58(7)
N1 Ni1 S2 C8 3_566 3_566 90.39(9)
N1 Ni1 S2 C8 . 3_566 -89.61(9)
S1 Ni1 S2 C8 . 3_566 -179.58(7)
S1 Ni1 S2 C8 3_566 3_566 0.42(7)
S1 Ni1 N1 C2 . . -130.63(16)
S1 Ni1 N1 C2 3_566 . 49.37(16)
S2 Ni1 N1 C2 3_566 . -56.80(16)
S2 Ni1 N1 C2 . . 123.20(16)
S1 Ni1 N1 C6 . . 54.10(16)
S1 Ni1 N1 C6 3_566 . -125.90(16)
S2 Ni1 N1 C6 3_566 . 127.93(16)
S2 Ni1 N1 C6 . . -52.07(16)
C6 N1 C2 C3 . . 0.8(3)
Ni1 N1 C2 C3 . . -174.57(16)
N1 C2 C3 C4 . . -0.1(3)
N1 C2 C3 C7 . . 178.6(2)
C2 C3 C4 C5 . . -0.9(4)
C7 C3 C4 C5 . . -179.6(2)
C3 C4 C5 C6 . . 1.2(4)
C2 N1 C6 C5 . . -0.5(3)
Ni1 N1 C6 C5 . . 174.93(18)
C4 C5 C6 N1 . . -0.5(4)
C9 O1 C8 S2 . 3_566 -177.93(16)
C9 O1 C8 S1 . . 1.2(3)
Ni1 S1 C8 O1 . . -179.72(18)
Ni1 S1 C8 S2 . 3_566 -0.67(12)
C8 O1 C9 C10 . . 176.01(19)
